data_7057941
loop_
_publ_author_name
'Das, Debarati'
'Roy, Sandipan'
'Biradha, Kumar'

_publ_section_title
;
 Crystal engineering with isosteric triether and triamine linked aromatic
 tri-carboxylic acids: iso-structurality and synthon interplay in their
 co-crystals and salts with bis(pyridyl) derivatives
;
_journal_issue 24
_journal_name_full 'New Journal of Chemistry'
_journal_page_first 19953
_journal_paper_doi 10.1039/C8NJ04600J
_journal_volume 42
_journal_year 2018
_chemical_formula_sum 'C41 H40 N2 O12'
_chemical_formula_weight 752.75
_space_group_crystal_system triclinic
_space_group_IT_number 2
_space_group_name_Hall '-P 1'
_space_group_name_H-M_alt 'P -1'
_symmetry_space_group_name_Hall '-P 1'
_symmetry_space_group_name_H-M 'P -1'
_atom_sites_solution_hydrogens mixed
_audit_creation_method SHELXL-2014/7
_audit_update_record
;
2018-09-10 deposited with the CCDC.
2018-11-06 downloaded from the CCDC.
;
_cell_angle_alpha 82.570(19)
_cell_angle_beta 87.049(12)
_cell_angle_gamma 79.316(13)
_cell_formula_units_Z 2
_cell_length_a 7.014(3)
_cell_length_b 15.896(6)
_cell_length_c 17.428(7)
_cell_measurement_reflns_used 13718
_cell_measurement_temperature 100(2)
_cell_measurement_theta_max 25.500
_cell_measurement_theta_min 1.869
_cell_volume 1892.7(13)
_computing_structure_refinement 'SHELXL-2014/7 (Sheldrick, 2014)'
_diffrn_ambient_temperature 100(2)
_diffrn_measured_fraction_theta_full 0.904
_diffrn_measured_fraction_theta_max 0.896
_diffrn_measurement_device_type 'Bruker APEX-2 CCD'
_diffrn_measurement_method hemisphere
_diffrn_radiation_type MoK\a
_diffrn_radiation_wavelength 0.71073
_diffrn_reflns_av_R_equivalents 0.1116
_diffrn_reflns_av_unetI/netI 0.1787
_diffrn_reflns_Laue_measured_fraction_full 0.904
_diffrn_reflns_Laue_measured_fraction_max 0.896
_diffrn_reflns_limit_h_max 8
_diffrn_reflns_limit_h_min -8
_diffrn_reflns_limit_k_max 17
_diffrn_reflns_limit_k_min -17
_diffrn_reflns_limit_l_max 21
_diffrn_reflns_limit_l_min -21
_diffrn_reflns_number 13718
_diffrn_reflns_point_group_measured_fraction_full 0.904
_diffrn_reflns_point_group_measured_fraction_max 0.896
_diffrn_reflns_theta_full 25.242
_diffrn_reflns_theta_max 25.500
_diffrn_reflns_theta_min 1.869
_exptl_absorpt_coefficient_mu 0.098
_exptl_absorpt_process_details SADABS
_exptl_crystal_colour block
_exptl_crystal_density_diffrn 1.321
_exptl_crystal_description White
_exptl_crystal_F_000 792
_exptl_crystal_size_max 0.26
_exptl_crystal_size_mid 0.21
_exptl_crystal_size_min 0.18
_refine_diff_density_max 0.351
_refine_diff_density_min -0.233
_refine_diff_density_rms 0.063
_refine_ls_extinction_coef 0.012(3)
_refine_ls_extinction_expression Fc^*^=kFc[1+0.001xFc^2^\l^3^/sin(2\q)]^-1/4^
_refine_ls_extinction_method 'SHELXL-2014/7 (Sheldrick 2014'
_refine_ls_goodness_of_fit_ref 0.901
_refine_ls_hydrogen_treatment constr
_refine_ls_matrix_type full
_refine_ls_number_parameters 500
_refine_ls_number_reflns 6330
_refine_ls_number_restraints 0
_refine_ls_restrained_S_all 0.901
_refine_ls_R_factor_all 0.2728
_refine_ls_R_factor_gt 0.1080
_refine_ls_shift/su_max 0.000
_refine_ls_shift/su_mean 0.000
_refine_ls_structure_factor_coef Fsqd
_refine_ls_weighting_details 'w=1/[\s^2^(Fo^2^)+(0.1473P)^2^] where P=(Fo^2^+2Fc^2^)/3'
_refine_ls_weighting_scheme calc
_refine_ls_wR_factor_gt 0.2353
_refine_ls_wR_factor_ref 0.3124
_reflns_Friedel_coverage 0.000
_reflns_number_gt 2171
_reflns_number_total 6330
_reflns_threshold_expression 'I > 2\s(I)'
_cod_data_source_file c8nj04600j2.cif
_cod_data_source_block 4
_cod_depositor_comments 'Adding full bibliography for 7057935--7057944.cif.'
_cod_original_cell_volume 1892.5(12)
_cod_database_code 7057941
_shelx_shelxl_version_number 2014/7
_shelx_space_group_comment
;
The symmetry employed for this shelxl refinement is uniquely defined
by the following loop, which should always be used as a source of
symmetry information in preference to the above space-group names.
They are only intended as comments.
;

loop_
_space_group_symop_operation_xyz
'x, y, z'
'-x, -y, -z'

loop_
_atom_site_label
_atom_site_type_symbol
_atom_site_fract_x
_atom_site_fract_y
_atom_site_fract_z
_atom_site_U_iso_or_equiv
_atom_site_adp_type
_atom_site_occupancy
_atom_site_site_symmetry_order
_atom_site_calc_flag
_atom_site_refinement_flags_posn
_atom_site_refinement_flags_adp
N11B N -0.5354(8) 0.3143(4) 0.3056(4) 0.0685(19) Uani 1 1 d . .
H11N H -0.6509 0.3417 0.2957 0.082 Uiso 1 1 calc R U
C11B C -0.4560(10) 0.3194(5) 0.3722(5) 0.080(3) Uani 1 1 d . .
H11B H -0.5273 0.3528 0.4075 0.096 Uiso 1 1 calc R U
C12B C -0.2744(10) 0.2773(5) 0.3901(5) 0.082(3) Uani 1 1 d . .
H12B H -0.2211 0.2825 0.4367 0.098 Uiso 1 1 calc R U
C13B C -0.1695(9) 0.2265(5) 0.3383(5) 0.065(2) Uani 1 1 d . .
C14B C -0.2538(9) 0.2237(5) 0.2694(4) 0.063(2) Uani 1 1 d . .
H14B H -0.1855 0.1916 0.2325 0.076 Uiso 1 1 calc R U
C15B C -0.4373(9) 0.2677(4) 0.2549(5) 0.061(2) Uani 1 1 d . .
H15B H -0.4936 0.2646 0.2085 0.073 Uiso 1 1 calc R U
C16B C 0.0358(10) 0.1785(6) 0.3605(5) 0.080(3) Uani 1 1 d . .
H16A H 0.1106 0.2202 0.3731 0.097 Uiso 1 1 calc R U
H16B H 0.0250 0.1385 0.4068 0.097 Uiso 1 1 calc R U
N21B N 0.7269(8) -0.0015(4) 0.3502(4) 0.0607(17) Uani 1 1 d . .
C21B C 0.6202(10) 0.0374(5) 0.4046(5) 0.074(2) Uani 1 1 d . .
H21B H 0.6758 0.0371 0.4520 0.089 Uiso 1 1 calc R U
C22B C 0.4284(10) 0.0790(5) 0.3945(5) 0.075(2) Uani 1 1 d . .
H22B H 0.3558 0.1027 0.4351 0.090 Uiso 1 1 calc R U
C23B C 0.3488(10) 0.0844(5) 0.3234(5) 0.065(2) Uani 1 1 d . .
C24B C 0.4613(11) 0.0451(5) 0.2672(5) 0.074(2) Uani 1 1 d . .
H24B H 0.4125 0.0467 0.2183 0.089 Uiso 1 1 calc R U
C25B C 0.6455(10) 0.0036(5) 0.2833(5) 0.072(2) Uani 1 1 d . .
H25B H 0.7185 -0.0230 0.2441 0.087 Uiso 1 1 calc R U
C26B C 0.1422(11) 0.1310(6) 0.3009(5) 0.088(3) Uani 1 1 d . .
H26A H 0.1517 0.1708 0.2544 0.106 Uiso 1 1 calc R U
H26B H 0.0687 0.0886 0.2889 0.106 Uiso 1 1 calc R U
O11A O 0.3148(6) 0.5543(3) 0.1162(3) 0.0727(16) Uani 1 1 d . .
O21A O -0.0893(7) 0.6764(3) 0.3162(3) 0.0840(18) Uani 1 1 d . .
O31A O 0.1675(6) 0.8582(3) 0.1087(3) 0.0707(15) Uani 1 1 d . .
C1A C 0.2196(10) 0.6277(5) 0.1513(5) 0.065(2) Uani 1 1 d . .
C2A C 0.1117(10) 0.6159(5) 0.2173(5) 0.070(2) Uani 1 1 d . .
H2A H 0.1063 0.5610 0.2423 0.084 Uiso 1 1 calc R U
C3A C 0.0088(9) 0.6898(5) 0.2465(5) 0.061(2) Uani 1 1 d . .
C4A C 0.0252(9) 0.7706(5) 0.2100(4) 0.057(2) Uani 1 1 d . .
H4A H -0.0394 0.8198 0.2303 0.069 Uiso 1 1 calc R U
C5A C 0.1371(9) 0.7775(5) 0.1441(5) 0.062(2) Uani 1 1 d . .
C6A C 0.2362(9) 0.7069(5) 0.1124(4) 0.061(2) Uani 1 1 d . .
H6A H 0.3108 0.7124 0.0670 0.074 Uiso 1 1 calc R U
O12A O 1.1158(6) 0.3992(3) 0.2779(3) 0.0717(16) Uani 1 1 d . .
O13A O 1.1432(7) 0.3247(3) 0.1773(3) 0.0848(18) Uani 1 1 d . .
C11A C 0.4912(8) 0.5136(4) 0.1458(4) 0.056(2) Uani 1 1 d . .
C12A C 0.5914(10) 0.4483(4) 0.1055(4) 0.063(2) Uani 1 1 d . .
H12A H 0.5366 0.4342 0.0625 0.075 Uiso 1 1 calc R U
C13A C 0.7672(9) 0.4054(4) 0.1282(5) 0.068(2) Uani 1 1 d . .
H13A H 0.8314 0.3614 0.1009 0.082 Uiso 1 1 calc R U
C14A C 0.8544(8) 0.4254(4) 0.1912(4) 0.0521(19) Uani 1 1 d . .
C15A C 0.7518(9) 0.4896(4) 0.2320(4) 0.058(2) Uani 1 1 d . .
H15A H 0.8057 0.5019 0.2760 0.069 Uiso 1 1 calc R U
C16A C 0.5718(9) 0.5360(4) 0.2094(4) 0.060(2) Uani 1 1 d . .
H16C H 0.5076 0.5806 0.2360 0.072 Uiso 1 1 calc R U
C17A C 1.0520(10) 0.3802(5) 0.2174(5) 0.065(2) Uani 1 1 d . .
O23A O -0.8531(8) 0.8900(5) 0.4574(4) 0.115(2) Uani 1 1 d . .
O22A O -0.9173(6) 0.9099(3) 0.3336(3) 0.0791(17) Uani 1 1 d . .
H22A H -1.0198 0.9369 0.3493 0.119 Uiso 1 1 calc R U
C21A C -0.2627(9) 0.7320(5) 0.3297(5) 0.065(2) Uani 1 1 d . .
C22A C -0.3031(10) 0.7469(5) 0.4040(5) 0.082(3) Uani 1 1 d . .
H22C H -0.2133 0.7242 0.4421 0.099 Uiso 1 1 calc R U
C23A C -0.4794(11) 0.7962(5) 0.4227(5) 0.078(2) Uani 1 1 d . .
H23A H -0.5064 0.8068 0.4738 0.094 Uiso 1 1 calc R U
C24A C -0.6143(9) 0.8295(5) 0.3681(4) 0.056(2) Uani 1 1 d . .
C25A C -0.5709(9) 0.8140(5) 0.2942(4) 0.063(2) Uani 1 1 d . .
H25A H -0.6609 0.8373 0.2563 0.076 Uiso 1 1 calc R U
C26A C -0.3946(9) 0.7638(5) 0.2728(4) 0.066(2) Uani 1 1 d . .
H26C H -0.3680 0.7525 0.2219 0.079 Uiso 1 1 calc R U
C27A C -0.8047(10) 0.8791(5) 0.3920(5) 0.062(2) Uani 1 1 d . .
O32A O -0.5879(8) 1.1382(3) 0.0535(4) 0.0862(18) Uani 1 1 d . .
H32O H -0.6600 1.1843 0.0409 0.129 Uiso 1 1 calc R U
O33A O -0.3806(8) 1.2228(4) 0.0736(3) 0.0824(18) Uani 1 1 d . .
C31A C 0.0157(10) 0.9272(5) 0.1023(4) 0.054(2) Uani 1 1 d . .
C32A C -0.1684(9) 0.9185(4) 0.0891(4) 0.056(2) Uani 1 1 d . .
H32A H -0.1993 0.8643 0.0875 0.067 Uiso 1 1 calc R U
C33A C -0.3115(10) 0.9934(5) 0.0780(4) 0.059(2) Uani 1 1 d . .
H33A H -0.4378 0.9888 0.0679 0.070 Uiso 1 1 calc R U
C34A C -0.2672(10) 1.0732(5) 0.0818(4) 0.0536(19) Uani 1 1 d . .
C35A C -0.0822(11) 1.0780(5) 0.0946(4) 0.061(2) Uani 1 1 d . .
H35A H -0.0508 1.1321 0.0962 0.073 Uiso 1 1 calc R U
C36A C 0.0640(10) 1.0059(5) 0.1055(4) 0.059(2) Uani 1 1 d . .
H36A H 0.1905 1.0111 0.1147 0.071 Uiso 1 1 calc R U
C37A C -0.4192(12) 1.1525(6) 0.0685(4) 0.062(2) Uani 1 1 d . .
O1M O 0.8419(7) 0.7196(4) 0.9654(4) 0.101(2) Uani 1 1 d . .
H1M H 0.8445 0.7041 0.9222 0.151 Uiso 1 1 d R U
C1M C 0.8022(15) 0.6530(6) 1.0215(6) 0.116(4) Uani 1 1 d . .
H1M1 H 0.9099 0.6057 1.0236 0.174 Uiso 1 1 calc R U
H1M2 H 0.6876 0.6338 1.0082 0.174 Uiso 1 1 calc R U
H1M3 H 0.7819 0.6738 1.0711 0.174 Uiso 1 1 calc R U
O2M O 0.371(4) 0.5719(13) 0.4234(13) 0.45(2) Uani 1 1 d . .
H2M H 0.3299 0.5515 0.3881 0.669 Uiso 1 1 d R U
O3M O 0.9569(18) 0.5879(10) 0.5589(8) 0.284(7) Uani 1 1 d . .
C2M C 0.306(2) 0.5321(11) 0.4879(12) 0.196(7) Uani 1 1 d . .
H2M1 H 0.2889 0.5698 0.5275 0.294 Uiso 1 1 calc R U
H2M2 H 0.3974 0.4809 0.5043 0.294 Uiso 1 1 calc R U
H2M3 H 0.1835 0.5168 0.4788 0.294 Uiso 1 1 calc R U

loop_
_atom_site_aniso_label
_atom_site_aniso_U_11
_atom_site_aniso_U_22
_atom_site_aniso_U_33
_atom_site_aniso_U_23
_atom_site_aniso_U_13
_atom_site_aniso_U_12
N11B 0.037(3) 0.074(5) 0.087(5) -0.001(4) -0.010(3) 0.006(3)
C11B 0.049(5) 0.092(7) 0.089(7) -0.022(5) 0.002(4) 0.016(5)
C12B 0.045(4) 0.098(7) 0.093(6) -0.021(5) 0.000(4) 0.018(5)
C13B 0.037(4) 0.056(5) 0.092(6) 0.006(4) -0.006(4) 0.005(4)
C14B 0.033(4) 0.071(5) 0.080(6) -0.014(4) -0.006(4) 0.007(4)
C15B 0.042(4) 0.053(5) 0.084(6) -0.002(4) 0.004(4) -0.002(4)
C16B 0.055(5) 0.094(6) 0.083(6) -0.014(5) -0.005(4) 0.015(5)
N21B 0.043(3) 0.064(4) 0.067(4) -0.003(3) -0.006(3) 0.009(3)
C21B 0.054(5) 0.097(7) 0.068(5) -0.017(5) 0.002(4) 0.002(5)
C22B 0.051(4) 0.081(6) 0.080(6) -0.007(5) 0.015(4) 0.012(4)
C23B 0.044(4) 0.049(5) 0.096(6) 0.004(4) -0.006(4) 0.004(4)
C24B 0.069(5) 0.068(5) 0.078(6) -0.014(4) -0.016(4) 0.017(5)
C25B 0.056(5) 0.070(6) 0.085(6) -0.023(5) -0.002(4) 0.014(4)
C26B 0.062(5) 0.090(7) 0.105(7) -0.030(5) -0.007(4) 0.019(5)
O11A 0.048(3) 0.062(3) 0.104(4) -0.032(3) -0.018(3) 0.019(3)
O21A 0.057(3) 0.076(4) 0.092(4) 0.019(3) 0.016(3) 0.033(3)
O31A 0.044(3) 0.057(4) 0.101(4) -0.003(3) 0.011(3) 0.007(3)
C1A 0.033(4) 0.063(6) 0.091(6) -0.014(5) -0.014(4) 0.015(4)
C2A 0.039(4) 0.064(5) 0.099(6) 0.000(5) -0.007(4) 0.006(4)
C3A 0.034(4) 0.055(5) 0.083(6) -0.004(4) 0.006(4) 0.016(4)
C4A 0.042(4) 0.039(5) 0.086(6) -0.012(4) 0.001(4) 0.009(4)
C5A 0.028(4) 0.061(6) 0.088(6) -0.008(5) -0.006(4) 0.014(4)
C6A 0.038(4) 0.069(6) 0.068(5) -0.012(4) -0.004(3) 0.015(4)
O12A 0.041(3) 0.074(4) 0.092(4) -0.016(3) -0.016(3) 0.018(3)
O13A 0.061(3) 0.078(4) 0.106(4) -0.018(3) -0.016(3) 0.021(3)
C11A 0.025(3) 0.045(4) 0.094(6) -0.015(4) -0.008(3) 0.014(3)
C12A 0.064(5) 0.041(4) 0.081(5) -0.018(4) -0.005(4) 0.004(4)
C13A 0.047(4) 0.049(5) 0.100(6) -0.021(4) -0.019(4) 0.027(4)
C14A 0.031(3) 0.038(4) 0.078(5) -0.002(4) -0.006(3) 0.013(3)
C15A 0.037(4) 0.062(5) 0.070(5) -0.010(4) 0.000(3) 0.002(4)
C16A 0.041(4) 0.048(5) 0.092(6) -0.024(4) -0.016(4) 0.007(4)
C17A 0.043(4) 0.040(5) 0.100(7) -0.004(4) 0.013(4) 0.015(4)
O23A 0.076(4) 0.164(6) 0.084(5) -0.035(4) -0.001(3) 0.047(4)
O22A 0.046(3) 0.094(4) 0.086(4) -0.021(3) -0.003(3) 0.025(3)
C21A 0.033(4) 0.067(5) 0.080(6) 0.006(4) 0.015(4) 0.011(4)
C22A 0.042(4) 0.104(7) 0.081(6) 0.011(5) -0.004(4) 0.021(4)
C23A 0.070(5) 0.090(6) 0.062(5) -0.004(4) 0.008(4) 0.013(5)
C24A 0.033(4) 0.072(5) 0.057(5) -0.007(4) -0.008(3) 0.003(4)
C25A 0.039(4) 0.078(6) 0.073(6) -0.025(4) -0.009(4) 0.002(4)
C26A 0.041(4) 0.083(6) 0.070(5) -0.019(4) -0.004(3) 0.005(4)
C27A 0.046(4) 0.065(5) 0.073(6) -0.008(4) -0.006(4) -0.002(4)
O32A 0.060(3) 0.055(4) 0.143(5) -0.025(4) -0.030(3) 0.008(3)
O33A 0.079(4) 0.045(3) 0.119(5) -0.023(3) -0.002(3) 0.008(3)
C31A 0.040(4) 0.047(5) 0.071(5) -0.006(4) 0.004(3) 0.002(4)
C32A 0.049(4) 0.045(5) 0.073(5) -0.010(4) -0.002(3) -0.007(4)
C33A 0.044(4) 0.076(6) 0.053(5) -0.013(4) -0.002(3) -0.001(4)
C34A 0.042(4) 0.049(5) 0.072(5) -0.005(4) -0.001(3) -0.015(4)
C35A 0.066(5) 0.045(5) 0.078(5) -0.017(4) 0.005(4) -0.025(4)
C36A 0.037(4) 0.053(5) 0.087(6) -0.013(4) 0.000(3) -0.001(4)
C37A 0.059(5) 0.052(6) 0.073(5) -0.015(4) -0.001(4) 0.000(5)
O1M 0.076(4) 0.080(4) 0.136(6) -0.019(4) -0.012(4) 0.021(3)
C1M 0.126(9) 0.073(7) 0.135(9) 0.028(7) -0.002(7) -0.010(6)
O2M 0.75(5) 0.37(3) 0.29(2) -0.112(19) 0.13(3) -0.28(3)
O3M 0.218(12) 0.374(18) 0.252(14) 0.029(12) -0.049(10) -0.070(13)
C2M 0.129(11) 0.199(17) 0.24(2) -0.072(15) -0.035(12) 0.056(11)

loop_
_atom_type_symbol
_atom_type_description
_atom_type_scat_dispersion_real
_atom_type_scat_dispersion_imag
_atom_type_scat_source
C C 0.0033 0.0016 'International Tables Vol C Tables 4.2.6.8 and 6.1.1.4'
H H 0.0000 0.0000 'International Tables Vol C Tables 4.2.6.8 and 6.1.1.4'
N N 0.0061 0.0033 'International Tables Vol C Tables 4.2.6.8 and 6.1.1.4'
O O 0.0106 0.0060 'International Tables Vol C Tables 4.2.6.8 and 6.1.1.4'

loop_
_geom_angle_atom_site_label_1
_geom_angle_atom_site_label_2
_geom_angle_atom_site_label_3
_geom_angle
C15B N11B C11B 120.0(6)
N11B C11B C12B 121.9(7)
C11B C12B C13B 119.1(8)
C12B C13B C14B 117.6(6)
C12B C13B C16B 118.0(7)
C14B C13B C16B 124.3(7)
C15B C14B C13B 120.3(7)
N11B C15B C14B 121.0(7)
C26B C16B C13B 114.9(7)
C25B N21B C21B 116.4(6)
N21B C21B C22B 123.2(7)
C23B C22B C21B 118.8(7)
C24B C23B C22B 117.5(6)
C24B C23B C26B 116.7(7)
C22B C23B C26B 125.8(7)
C23B C24B C25B 119.5(7)
N21B C25B C24B 124.5(7)
C16B C26B C23B 114.4(7)
C11A O11A C1A 116.3(5)
C3A O21A C21A 118.5(5)
C31A O31A C5A 120.1(5)
C6A C1A C2A 124.2(7)
C6A C1A O11A 116.5(7)
C2A C1A O11A 119.2(8)
C1A C2A C3A 117.3(8)
O21A C3A C4A 123.4(6)
O21A C3A C2A 116.1(7)
C4A C3A C2A 120.2(7)
C5A C4A C3A 119.3(7)
C4A C5A C6A 122.5(8)
C4A C5A O31A 120.7(6)
C6A C5A O31A 116.7(7)
C1A C6A C5A 116.5(7)
O11A C11A C12A 115.3(7)
O11A C11A C16A 124.2(6)
C12A C11A C16A 120.4(6)
C13A C12A C11A 120.5(7)
C14A C13A C12A 121.4(6)
C13A C14A C15A 117.7(5)
C13A C14A C17A 123.0(6)
C15A C14A C17A 119.3(7)
C16A C15A C14A 122.3(7)
C15A C16A C11A 117.5(6)
O13A C17A O12A 123.9(7)
O13A C17A C14A 117.4(8)
O12A C17A C14A 118.7(6)
C22A C21A C26A 121.2(6)
C22A C21A O21A 116.1(7)
C26A C21A O21A 122.4(7)
C21A C22A C23A 119.4(7)
C24A C23A C22A 121.4(7)
C23A C24A C25A 118.2(6)
C23A C24A C27A 119.2(7)
C25A C24A C27A 122.5(6)
C24A C25A C26A 122.1(6)
C21A C26A C25A 117.6(7)
O23A C27A O22A 122.6(7)
O23A C27A C24A 124.6(7)
O22A C27A C24A 112.8(7)
C32A C31A C36A 121.9(7)
C32A C31A O31A 122.4(7)
C36A C31A O31A 115.6(6)
C31A C32A C33A 118.4(7)
C34A C33A C32A 120.9(7)
C35A C34A C33A 118.1(7)
C35A C34A C37A 121.3(8)
C33A C34A C37A 120.5(7)
C34A C35A C36A 123.0(7)
C31A C36A C35A 117.7(7)
O33A C37A O32A 125.3(7)
O33A C37A C34A 120.3(8)
O32A C37A C34A 114.4(8)

loop_
_geom_bond_atom_site_label_1
_geom_bond_atom_site_label_2
_geom_bond_distance
N11B C15B 1.311(8)
N11B C11B 1.332(9)
C11B C12B 1.357(9)
C12B C13B 1.381(10)
C13B C14B 1.374(9)
C13B C16B 1.542(9)
C14B C15B 1.365(8)
C16B C26B 1.456(10)
N21B C25B 1.311(9)
N21B C21B 1.323(8)
C21B C22B 1.393(9)
C22B C23B 1.370(10)
C23B C24B 1.367(10)
C23B C26B 1.545(9)
C24B C25B 1.363(9)
O11A C11A 1.378(7)
O11A C1A 1.426(8)
O21A C3A 1.377(8)
O21A C21A 1.394(7)
O31A C31A 1.377(7)
O31A C5A 1.398(8)
C1A C6A 1.373(10)
C1A C2A 1.357(10)
C2A C3A 1.400(9)
C3A C4A 1.379(9)
C4A C5A 1.362(9)
C5A C6A 1.371(9)
O12A C17A 1.259(9)
O13A C17A 1.257(8)
C11A C12A 1.390(8)
C11A C16A 1.384(9)
C12A C13A 1.345(9)
C13A C14A 1.383(9)
C14A C15A 1.388(8)
C14A C17A 1.501(9)
C15A C16A 1.387(8)
O23A C27A 1.197(8)
O22A C27A 1.308(8)
C21A C22A 1.352(10)
C21A C26A 1.373(9)
C22A C23A 1.384(9)
C23A C24A 1.364(9)
C24A C25A 1.352(9)
C24A C27A 1.488(9)
C25A C26A 1.403(8)
O32A C37A 1.291(9)
O33A C37A 1.212(8)
C31A C32A 1.358(9)
C31A C36A 1.364(9)
C32A C33A 1.408(9)
C33A C34A 1.371(9)
C34A C35A 1.345(9)
C34A C37A 1.493(10)
C35A C36A 1.390(9)
O1M C1M 1.403(9)
O2M C2M 1.32(2)
